data_7063979
loop_
_publ_author_name
'Pattanayak, Satyajit'
'Sarkar, Tuhin'
'Maity, Ribhu'
'Das, Priyanka'
'Brandao, Paula'
'Maity, Tithi'
'Sarkar, Keka'
'Samanta, Bidhan Chandra'

_publ_section_title
;
 Biophysical characterization of centrosymmetric doubly bridged Cu(ii)
 complexes: comparative DNA/BSA binding and potential applications
;
_journal_issue 38
_journal_name_full 'New Journal of Chemistry'
_journal_page_first 16849
_journal_page_last 16862
_journal_paper_doi 10.1039/D5NJ01809A
_journal_volume 49
_journal_year 2025
_chemical_formula_moiety 'C14 H12 Br Cl Cu N2 O, [+ solvents]'
_chemical_formula_sum 'C14 H12 Br Cl Cu N2 O'
_chemical_formula_weight 403.16
_space_group_crystal_system monoclinic
_space_group_IT_number 14
_space_group_name_Hall '-P 2ybc'
_space_group_name_H-M_alt 'P 1 21/c 1'
_atom_sites_solution_hydrogens geom
_atom_sites_solution_primary dual
_audit_creation_date 2024-06-14
_audit_creation_method
;
Olex2 1.5
(compiled 2024.02.16 svn.r378c4104 for OlexSys, GUI svn.r6928)
;
_audit_update_record
;
2024-08-06 deposited with the CCDC.	2025-08-29 downloaded from the CCDC.
;
_cell_angle_alpha 90
_cell_angle_beta 95.181(7)
_cell_angle_gamma 90
_cell_formula_units_Z 4
_cell_length_a 10.119(2)
_cell_length_b 9.0203(17)
_cell_length_c 16.587(4)
_cell_measurement_reflns_used 9451
_cell_measurement_temperature 273.15
_cell_measurement_theta_max 26.404
_cell_measurement_theta_min 2.466
_cell_volume 1507.8(5)
_computing_cell_refinement 'SAINT V8.40B (?, 2016)'
_computing_data_reduction 'SAINT V8.40B (?, 2016)'
_computing_molecular_graphics 'Olex2 1.5 (Dolomanov et al., 2009)'
_computing_publication_material 'Olex2 1.5 (Dolomanov et al., 2009)'
_computing_structure_refinement 'SHELXL 2019/3 (Sheldrick, 2015)'
_computing_structure_solution 'SHELXT 2018/2 (Sheldrick, 2018)'
_diffrn_ambient_temperature 273.15
_diffrn_measured_fraction_theta_full 0.977
_diffrn_measured_fraction_theta_max 0.978
_diffrn_measurement_device_type 'Bruker D8 Venture PHOTON 100 CMOS'
_diffrn_radiation_type MoK\a
_diffrn_radiation_wavelength 0.71073
_diffrn_reflns_av_R_equivalents 0.0398
_diffrn_reflns_av_unetI/netI 0.0274
_diffrn_reflns_Laue_measured_fraction_full 0.977
_diffrn_reflns_Laue_measured_fraction_max 0.978
_diffrn_reflns_limit_h_max 12
_diffrn_reflns_limit_h_min -12
_diffrn_reflns_limit_k_max 9
_diffrn_reflns_limit_k_min -11
_diffrn_reflns_limit_l_max 20
_diffrn_reflns_limit_l_min -20
_diffrn_reflns_number 15105
_diffrn_reflns_point_group_measured_fraction_full 0.977
_diffrn_reflns_point_group_measured_fraction_max 0.978
_diffrn_reflns_theta_full 25.242
_diffrn_reflns_theta_max 26.404
_diffrn_reflns_theta_min 2.466
_diffrn_source_current 1.0
_diffrn_source_power 0.05
_diffrn_source_voltage 50.0
_exptl_absorpt_coefficient_mu 4.271
_exptl_absorpt_correction_T_max 0.7453
_exptl_absorpt_correction_T_min 0.4877
_exptl_absorpt_correction_type multi-scan
_exptl_absorpt_process_details
;
SADABS-2016/2 (Bruker,2016/2) was used for absorption correction.
wR2(int) was 0.1079 before and 0.0615 after correction.
The Ratio of minimum to maximum transmission is 0.6544.
The \l/2 correction factor is Not present.
;
_exptl_crystal_colour brown
_exptl_crystal_colour_primary brown
_exptl_crystal_density_diffrn 1.776
_exptl_crystal_description block
_exptl_crystal_F_000 796
_exptl_crystal_size_max 0.45
_exptl_crystal_size_mid 0.38
_exptl_crystal_size_min 0.25
_refine_diff_density_max 0.721
_refine_diff_density_min -0.647
_refine_diff_density_rms 0.055
_refine_ls_extinction_coef 0.0105(16)
_refine_ls_extinction_expression Fc^*^=kFc[1+0.001xFc^2^\l^3^/sin(2\q)]^-1/4^
_refine_ls_extinction_method 'SHELXL-2019/2 (Sheldrick 2019)'
_refine_ls_goodness_of_fit_ref 1.060
_refine_ls_hydrogen_treatment constr
_refine_ls_matrix_type full
_refine_ls_number_parameters 182
_refine_ls_number_reflns 3023
_refine_ls_number_restraints 0
_refine_ls_restrained_S_all 1.060
_refine_ls_R_factor_all 0.0292
_refine_ls_R_factor_gt 0.0263
_refine_ls_shift/su_max 0.001
_refine_ls_shift/su_mean 0.000
_refine_ls_structure_factor_coef Fsqd
_refine_ls_weighting_details 'w=1/[\s^2^(Fo^2^)+(0.0277P)^2^+1.0689P] where P=(Fo^2^+2Fc^2^)/3'
_refine_ls_weighting_scheme calc
_refine_ls_wR_factor_gt 0.0675
_refine_ls_wR_factor_ref 0.0696
_reflns_Friedel_coverage 0.000
_reflns_number_gt 2781
_reflns_number_total 3023
_reflns_threshold_expression 'I > 2\s(I)'
_cod_data_source_file d5nj01809a2.cif
_cod_data_source_block rc_09_0m
_cod_depositor_comments 'Adding full bibliography for 7063979--7063980.cif.'
_cod_original_cell_volume 1507.8(6)
_cod_database_code 7063979
_shelx_shelxl_version_number 2019/3
_shelx_space_group_comment
;
The symmetry employed for this shelxl refinement is uniquely defined
by the following loop, which should always be used as a source of
symmetry information in preference to the above space-group names.
They are only intended as comments.
;
_shelx_estimated_absorpt_t_max 0.415
_shelx_estimated_absorpt_t_min 0.250
_olex2_refinement_description
;
1. Fixed Uiso
 At 1.2 times of:
  All C(H) groups, All C(H,H) groups
2.a Secondary CH2 refined with riding coordinates:
 C00F(H00B,H00D), C00G(H00F,H00G)
2.b Aromatic/amide H refined with riding coordinates:
 C008(H008), C00A(H00A), C00C(H00C), C00E(H00E), C00H(H00H), C00I(H00I),
 C00J(H00J), C00K(H00K)
;
_olex2_submission_special_instructions 'No special instructions were received'

loop_
_space_group_symop_operation_xyz
'x, y, z'
'-x, y+1/2, -z+1/2'
'-x, -y, -z'
'x, -y-1/2, z-1/2'

loop_
_atom_site_label
_atom_site_type_symbol
_atom_site_fract_x
_atom_site_fract_y
_atom_site_fract_z
_atom_site_U_iso_or_equiv
_atom_site_adp_type
_atom_site_occupancy
_atom_site_site_symmetry_order
_atom_site_calc_flag
_atom_site_refinement_flags_posn
_atom_site_refinement_flags_adp
_atom_site_refinement_flags_occupancy
_atom_site_disorder_assembly
_atom_site_disorder_group
Br02 Br 1.06799(3) 0.42637(4) 0.80138(2) 0.06091(13) Uani 1 1 d . . . . .
O1 O 0.60284(14) 0.48392(16) 0.54958(8) 0.0324(3) Uani 1 1 d . . . . .
N005 N 0.45687(17) 0.32061(19) 0.66019(10) 0.0305(4) Uani 1 1 d . . . . .
N006 N 0.34823(17) 0.21907(19) 0.51161(10) 0.0325(4) Uani 1 1 d . . . . .
C007 C 0.7058(2) 0.4653(2) 0.60321(11) 0.0276(4) Uani 1 1 d . . . . .
C008 C 0.5721(2) 0.3172(2) 0.69853(11) 0.0316(4) Uani 1 1 d . . . . .
H008 H 0.579647 0.262820 0.746363 0.038 Uiso 1 1 calc R U . . .
C009 C 0.6929(2) 0.3877(2) 0.67671(12) 0.0295(4) Uani 1 1 d . . . . .
C00A C 0.8044(2) 0.3730(2) 0.73376(12) 0.0356(5) Uani 1 1 d . . . . .
H00A H 0.797105 0.320336 0.781368 0.043 Uiso 1 1 calc R U . . .
C00B C 0.2751(2) 0.1337(2) 0.55753(13) 0.0363(5) Uani 1 1 d . . . . .
C00C C 0.8321(2) 0.5210(3) 0.58998(14) 0.0379(5) Uani 1 1 d . . . . .
H00C H 0.843728 0.567683 0.541121 0.046 Uiso 1 1 calc R U . . .
C00D C 0.9236(2) 0.4358(3) 0.71937(14) 0.0382(5) Uani 1 1 d . . . . .
C00E C 0.3911(2) 0.1638(3) 0.44373(13) 0.0403(5) Uani 1 1 d . . . . .
H00E H 0.441642 0.223369 0.412576 0.048 Uiso 1 1 calc R U . . .
C00F C 0.2334(2) 0.2051(3) 0.63280(14) 0.0400(5) Uani 1 1 d . . . . .
H00B H 0.171271 0.140289 0.656822 0.048 Uiso 1 1 calc R U . . .
H00D H 0.187501 0.297068 0.618234 0.048 Uiso 1 1 calc R U . . .
C00G C 0.3495(2) 0.2382(3) 0.69559(13) 0.0429(5) Uani 1 1 d . . . . .
H00F H 0.317986 0.295943 0.739293 0.051 Uiso 1 1 calc R U . . .
H00G H 0.384730 0.145580 0.718231 0.051 Uiso 1 1 calc R U . . .
C00H C 0.2443(3) -0.0115(3) 0.53493(17) 0.0525(7) Uani 1 1 d . . . . .
H00H H 0.194356 -0.070257 0.566823 0.063 Uiso 1 1 calc R U . . .
C00I C 0.2884(4) -0.0676(3) 0.4650(2) 0.0616(8) Uani 1 1 d . . . . .
H00I H 0.268192 -0.164564 0.449308 0.074 Uiso 1 1 calc R U . . .
C00J C 0.9392(2) 0.5085(3) 0.64728(14) 0.0404(5) Uani 1 1 d . . . . .
H00J H 1.021021 0.548433 0.637610 0.048 Uiso 1 1 calc R U . . .
C00K C 0.3618(3) 0.0198(3) 0.41881(16) 0.0532(7) Uani 1 1 d . . . . .
H00K H 0.391832 -0.016711 0.371296 0.064 Uiso 1 1 calc R U . . .
Cu1 Cu 0.59226(2) 0.57714(3) 0.44271(2) 0.02758(11) Uani 1 1 d . . . . .
Cl1 Cl 0.70409(6) 0.38725(6) 0.38341(4) 0.04584(17) Uani 1 1 d . . . . .

loop_
_atom_site_aniso_label
_atom_site_aniso_U_11
_atom_site_aniso_U_22
_atom_site_aniso_U_33
_atom_site_aniso_U_23
_atom_site_aniso_U_13
_atom_site_aniso_U_12
Br02 0.03549(16) 0.0953(3) 0.04906(18) 0.00465(13) -0.01181(11) 0.00647(13)
O1 0.0285(7) 0.0412(8) 0.0272(7) 0.0088(6) 0.0004(5) -0.0050(6)
N005 0.0340(9) 0.0318(9) 0.0262(8) 0.0025(6) 0.0059(7) -0.0044(7)
N006 0.0342(9) 0.0287(9) 0.0340(9) -0.0006(7) 0.0000(7) -0.0007(7)
C007 0.0281(10) 0.0268(9) 0.0276(9) -0.0011(7) 0.0004(7) 0.0007(8)
C008 0.0400(11) 0.0317(10) 0.0233(9) 0.0031(7) 0.0037(8) -0.0007(8)
C009 0.0324(10) 0.0297(10) 0.0265(9) -0.0011(7) 0.0028(8) 0.0005(8)
C00A 0.0373(11) 0.0410(11) 0.0278(10) 0.0032(8) -0.0015(8) 0.0048(9)
C00B 0.0344(11) 0.0315(11) 0.0415(11) 0.0065(9) -0.0046(9) -0.0052(9)
C00C 0.0318(11) 0.0433(12) 0.0388(11) 0.0093(9) 0.0039(9) -0.0025(9)
C00D 0.0318(11) 0.0456(13) 0.0359(11) -0.0028(9) -0.0041(9) 0.0061(9)
C00E 0.0429(13) 0.0419(12) 0.0351(11) -0.0053(9) -0.0022(9) 0.0064(10)
C00F 0.0354(12) 0.0408(12) 0.0445(12) 0.0069(9) 0.0077(9) -0.0104(9)
C00G 0.0419(13) 0.0536(14) 0.0342(11) 0.0090(10) 0.0088(9) -0.0123(11)
C00H 0.0621(17) 0.0334(13) 0.0594(16) 0.0047(11) -0.0094(13) -0.0135(11)
C00I 0.080(2) 0.0285(13) 0.0717(19) -0.0096(12) -0.0179(16) -0.0016(12)
C00J 0.0286(11) 0.0457(13) 0.0466(12) 0.0050(10) 0.0021(9) -0.0016(9)
C00K 0.0651(18) 0.0434(14) 0.0481(14) -0.0150(11) -0.0110(12) 0.0123(13)
Cu1 0.03076(16) 0.02875(16) 0.02324(15) 0.00265(8) 0.00253(10) -0.00409(9)
Cl1 0.0530(4) 0.0374(3) 0.0489(3) -0.0091(2) 0.0143(3) 0.0047(2)

loop_
_atom_type_symbol
_atom_type_description
_atom_type_scat_dispersion_real
_atom_type_scat_dispersion_imag
_atom_type_scat_source
C C 0.0033 0.0016 'International Tables Vol C Tables 4.2.6.8 and 6.1.1.4'
H H 0.0000 0.0000 'International Tables Vol C Tables 4.2.6.8 and 6.1.1.4'
Br Br -0.2901 2.4595 'International Tables Vol C Tables 4.2.6.8 and 6.1.1.4'
Cl Cl 0.1484 0.1585 'International Tables Vol C Tables 4.2.6.8 and 6.1.1.4'
Cu Cu 0.3201 1.2651 'International Tables Vol C Tables 4.2.6.8 and 6.1.1.4'
N N 0.0061 0.0033 'International Tables Vol C Tables 4.2.6.8 and 6.1.1.4'
O O 0.0106 0.0060 'International Tables Vol C Tables 4.2.6.8 and 6.1.1.4'

loop_
_geom_angle_atom_site_label_1
_geom_angle_atom_site_label_2
_geom_angle_atom_site_label_3
_geom_angle
_geom_angle_site_symmetry_1
_geom_angle_site_symmetry_3
_geom_angle_publ_flag
C007 O1 Cu1 129.88(12) . . ?
C007 O1 Cu1 128.78(12) . 3_666 ?
Cu1 O1 Cu1 101.33(6) . 3_666 ?
C008 N005 C00G 117.38(17) . . ?
C008 N005 Cu1 126.30(14) . 3_666 ?
C00G N005 Cu1 116.31(14) . 3_666 ?
C00B N006 Cu1 117.32(14) . 3_666 ?
C00E N006 C00B 119.86(19) . . ?
C00E N006 Cu1 122.41(15) . 3_666 ?
O1 C007 C009 120.85(18) . . ?
O1 C007 C00C 121.52(18) . . ?
C00C C007 C009 117.63(19) . . ?
N005 C008 H008 116.0 . . ?
N005 C008 C009 128.06(18) . . ?
C009 C008 H008 116.0 . . ?
C007 C009 C008 125.01(19) . . ?
C00A C009 C007 119.43(19) . . ?
C00A C009 C008 115.54(18) . . ?
C009 C00A H00A 119.8 . . ?
C00D C00A C009 120.4(2) . . ?
C00D C00A H00A 119.8 . . ?
N006 C00B C00F 115.77(19) . . ?
N006 C00B C00H 120.4(2) . . ?
C00H C00B C00F 123.8(2) . . ?
C007 C00C H00C 119.0 . . ?
C00J C00C C007 122.0(2) . . ?
C00J C00C H00C 119.0 . . ?
C00A C00D Br02 119.10(17) . . ?
C00A C00D C00J 121.1(2) . . ?
C00J C00D Br02 119.80(17) . . ?
N006 C00E H00E 119.2 . . ?
N006 C00E C00K 121.5(2) . . ?
C00K C00E H00E 119.2 . . ?
C00B C00F H00B 108.9 . . ?
C00B C00F H00D 108.9 . . ?
C00B C00F C00G 113.19(19) . . ?
H00B C00F H00D 107.8 . . ?
C00G C00F H00B 108.9 . . ?
C00G C00F H00D 108.9 . . ?
N005 C00G C00F 111.98(17) . . ?
N005 C00G H00F 109.2 . . ?
N005 C00G H00G 109.2 . . ?
C00F C00G H00F 109.2 . . ?
C00F C00G H00G 109.2 . . ?
H00F C00G H00G 107.9 . . ?
C00B C00H H00H 120.3 . . ?
C00I C00H C00B 119.5(3) . . ?
C00I C00H H00H 120.3 . . ?
C00H C00I H00I 120.2 . . ?
C00K C00I C00H 119.7(2) . . ?
C00K C00I H00I 120.2 . . ?
C00C C00J C00D 119.3(2) . . ?
C00C C00J H00J 120.3 . . ?
C00D C00J H00J 120.3 . . ?
C00E C00K H00K 120.5 . . ?
C00I C00K C00E 119.1(3) . . ?
C00I C00K H00K 120.5 . . ?
O1 Cu1 O1 78.67(6) . 3_666 ?
O1 Cu1 N005 168.00(7) . 3_666 ?
O1 Cu1 N006 93.44(7) . 3_666 ?
O1 Cu1 Cl1 109.57(5) 3_666 . ?
O1 Cu1 Cl1 94.47(5) . . ?
N005 Cu1 O1 90.61(6) 3_666 3_666 ?
N005 Cu1 N006 86.74(7) 3_666 3_666 ?
N005 Cu1 Cl1 94.20(5) 3_666 . ?
N006 Cu1 O1 117.72(7) 3_666 3_666 ?
N006 Cu1 Cl1 132.69(5) 3_666 . ?

loop_
_geom_bond_atom_site_label_1
_geom_bond_atom_site_label_2
_geom_bond_distance
_geom_bond_site_symmetry_2
_geom_bond_publ_flag
Br02 C00D 1.907(2) . ?
O1 C007 1.318(2) . ?
O1 Cu1 1.9563(14) . ?
O1 Cu1 2.0647(15) 3_666 ?
N005 C008 1.278(3) . ?
N005 C00G 1.481(3) . ?
N005 Cu1 1.9641(17) 3_666 ?
N006 C00B 1.350(3) . ?
N006 C00E 1.339(3) . ?
N006 Cu1 2.0575(17) 3_666 ?
C007 C009 1.422(3) . ?
C007 C00C 1.409(3) . ?
C008 H008 0.9300 . ?
C008 C009 1.452(3) . ?
C009 C00A 1.412(3) . ?
C00A H00A 0.9300 . ?
C00A C00D 1.372(3) . ?
C00B C00F 1.499(3) . ?
C00B C00H 1.390(3) . ?
C00C H00C 0.9300 . ?
C00C C00J 1.380(3) . ?
C00D C00J 1.385(3) . ?
C00E H00E 0.9300 . ?
C00E C00K 1.387(4) . ?
C00F H00B 0.9700 . ?
C00F H00D 0.9700 . ?
C00F C00G 1.528(3) . ?
C00G H00F 0.9700 . ?
C00G H00G 0.9700 . ?
C00H H00H 0.9300 . ?
C00H C00I 1.376(4) . ?
C00I H00I 0.9300 . ?
C00I C00K 1.366(5) . ?
C00J H00J 0.9300 . ?
C00K H00K 0.9300 . ?
Cu1 Cl1 2.3201(7) . ?

loop_
_geom_torsion_atom_site_label_1
_geom_torsion_atom_site_label_2
_geom_torsion_atom_site_label_3
_geom_torsion_atom_site_label_4
_geom_torsion
_geom_torsion_site_symmetry_1
_geom_torsion_site_symmetry_2
_geom_torsion_site_symmetry_3
_geom_torsion_site_symmetry_4
_geom_torsion_publ_flag
Br02 C00D C00J C00C -176.79(18) . . . . ?
O1 C007 C009 C008 2.9(3) . . . . ?
O1 C007 C009 C00A -178.44(18) . . . . ?
O1 C007 C00C C00J 176.8(2) . . . . ?
N005 C008 C009 C007 -5.4(3) . . . . ?
N005 C008 C009 C00A 175.9(2) . . . . ?
N006 C00B C00F C00G -66.9(3) . . . . ?
N006 C00B C00H C00I -0.3(4) . . . . ?
N006 C00E C00K C00I -0.5(4) . . . . ?
C007 C009 C00A C00D 1.5(3) . . . . ?
C007 C00C C00J C00D 1.7(4) . . . . ?
C008 N005 C00G C00F -160.1(2) . . . . ?
C008 C009 C00A C00D -179.8(2) . . . . ?
C009 C007 C00C C00J -3.3(3) . . . . ?
C009 C00A C00D Br02 175.25(16) . . . . ?
C009 C00A C00D C00J -3.2(3) . . . . ?
C00A C00D C00J C00C 1.7(4) . . . . ?
C00B N006 C00E C00K 0.2(3) . . . . ?
C00B C00F C00G N005 51.2(3) . . . . ?
C00B C00H C00I C00K 0.1(4) . . . . ?
C00C C007 C009 C008 -177.0(2) . . . . ?
C00C C007 C009 C00A 1.7(3) . . . . ?
C00E N006 C00B C00F 179.29(19) . . . . ?
C00E N006 C00B C00H 0.2(3) . . . . ?
C00F C00B C00H C00I -179.4(2) . . . . ?
C00G N005 C008 C009 179.8(2) . . . . ?
C00H C00B C00F C00G 112.2(3) . . . . ?
C00H C00I C00K C00E 0.3(4) . . . . ?
Cu1 O1 C007 C009 -177.13(14) . . . . ?
Cu1 O1 C007 C009 3.5(3) 3_666 . . . ?
Cu1 O1 C007 C00C -176.60(15) 3_666 . . . ?
Cu1 O1 C007 C00C 2.8(3) . . . . ?
Cu1 N005 C008 C009 0.7(3) 3_666 . . . ?
Cu1 N005 C00G C00F 19.1(3) 3_666 . . . ?
Cu1 N006 C00B C00F 6.5(2) 3_666 . . . ?
Cu1 N006 C00B C00H -172.64(18) 3_666 . . . ?
Cu1 N006 C00E C00K 172.65(18) 3_666 . . . ?
